data_4082753
loop_
_publ_author_name
'Whited, Matthew T.'
'Kosanovich, Alex J.'
'Janzen, Daron E.'

_publ_section_title
;
 Synthesis and Reactivity of Three-Coordinate (dtbpe)Rh Silylamides:
 CO2Bond Cleavage by a Rhodium(I) Disilylamide
;
_journal_issue 6
_journal_name_full Organometallics
_journal_page_first 1416
_journal_paper_doi 10.1021/om401130q
_journal_volume 33
_journal_year 2014
_chemical_formula_moiety 'C19 H40 F3 O3 P2 Rh S'
_chemical_formula_sum 'C19 H40 F3 O3 P2 Rh S'
_chemical_formula_weight 570.43
_chemical_name_systematic
;
 ?
;
_space_group_IT_number 14
_symmetry_cell_setting monoclinic
_symmetry_Int_Tables_number 14
_symmetry_space_group_name_Hall '-P 2ybc'
_symmetry_space_group_name_H-M 'P 1 21/c 1'
_atom_sites_solution_hydrogens geom
_audit_creation_date 2013-11-15
_audit_creation_method
;
Olex2 1.2
(compiled 2013.09.17 svn.r2790 for OlexSys, GUI svn.r4601)
;
_cell_angle_alpha 90
_cell_angle_beta 93.141(7)
_cell_angle_gamma 90
_cell_formula_units_Z 4
_cell_length_a 11.5474(9)
_cell_length_b 10.7776(8)
_cell_length_c 20.7067(16)
_cell_measurement_reflns_used 23490
_cell_measurement_temperature 173
_cell_measurement_theta_max 27.58
_cell_measurement_theta_min 3.19
_cell_volume 2573.1(3)
_computing_cell_refinement 'CrystalClear-SM Expert 2.0 r13'
_computing_data_collection 'CrystalClear-SM Expert 2.0 r13 (Rigaku, 2011)'
_computing_data_reduction 'CrystalClear-SM Expert 2.0 r13'
_computing_structure_refinement
;
SHELX, G.M. Sheldrick, Acta Cryst.
(2008). A64, 112-122
;
_computing_structure_solution 'SIR2004 (Burla, et al., 2005)'
_diffrn_ambient_temperature 173
_diffrn_detector_area_resol_mean 6.849
_diffrn_measured_fraction_theta_full 0.998
_diffrn_measured_fraction_theta_max 0.998
_diffrn_measurement_device_type 'Rigaku XtaLAB mini'
_diffrn_measurement_method \w
_diffrn_radiation_type 'Mo K\a'
_diffrn_radiation_wavelength 0.71075
_diffrn_reflns_av_R_equivalents 0.0353
_diffrn_reflns_limit_h_max 14
_diffrn_reflns_limit_h_min -14
_diffrn_reflns_limit_k_max 13
_diffrn_reflns_limit_k_min -13
_diffrn_reflns_limit_l_max 26
_diffrn_reflns_limit_l_min -26
_diffrn_reflns_number 25990
_diffrn_reflns_theta_full 27.49
_diffrn_reflns_theta_max 27.48
_diffrn_standards_number 0
_exptl_absorpt_coefficient_mu 0.907
_exptl_absorpt_correction_T_max 0.834
_exptl_absorpt_correction_T_min 0.632
_exptl_absorpt_correction_type multi-scan
_exptl_absorpt_process_details 'REQAB (Rigaku, 1998)'
_exptl_crystal_colour red
_exptl_crystal_density_diffrn 1.472
_exptl_crystal_density_method 'not measured'
_exptl_crystal_description prism
_exptl_crystal_F_000 1184
_exptl_crystal_size_max 0.49
_exptl_crystal_size_mid 0.22
_exptl_crystal_size_min 0.2
_refine_diff_density_max 0.406
_refine_diff_density_min -0.373
_refine_diff_density_rms 0.061
_refine_ls_extinction_method none
_refine_ls_goodness_of_fit_ref 1.103
_refine_ls_hydrogen_treatment constr
_refine_ls_matrix_type full
_refine_ls_number_parameters 274
_refine_ls_number_reflns 5886
_refine_ls_number_restraints 0
_refine_ls_restrained_S_all 1.103
_refine_ls_R_factor_all 0.0334
_refine_ls_R_factor_gt 0.0270
_refine_ls_shift/su_max 0.002
_refine_ls_shift/su_mean 0.000
_refine_ls_structure_factor_coef Fsqd
_refine_ls_weighting_details 'w=1/[\s^2^(Fo^2^)+(0.0137P)^2^+2.1009P] where P=(Fo^2^+2Fc^2^)/3'
_refine_ls_weighting_scheme calc
_refine_ls_wR_factor_gt 0.0544
_refine_ls_wR_factor_ref 0.0563
_reflns_number_gt 5163
_reflns_number_total 5886
_reflns_threshold_expression F^2^>2.0\s(F^2^)
_cod_data_source_file om401130q_si_002.cif
_cod_data_source_block scu1344_compound3
_cod_database_code 4082753
_shelxl_version_number 2013-4
_shelx_estimated_absorpt_t_max 0.839
_shelx_estimated_absorpt_t_min 0.665
_olex2_refinement_description
;
1. Fixed Uiso
 At 1.2 times of:
  All C(H,H) groups, All C(H,H,H) groups
2.a Secondary CH2 refined with riding coordinates:
 C9(H9A,H9B), C10(H10A,H10B)
2.b Idealised Me refined as rotating group:
 C2(H2A,H2B,H2C), C3(H3A,H3B,H3C), C4(H4A,H4B,H4C), C6(H6A,H6B,H6C), C7(H7A,
 H7B,H7C), C8(H8A,H8B,H8C), C12(H12A,H12B,H12C), C13(H13A,H13B,H13C), C14(H14A,
 H14B,H14C), C16(H16A,H16B,H16C), C17(H17A,H17B,H17C), C18(H18A,H18B,H18C)
;

loop_
_space_group_symop_operation_xyz
'x, y, z'
'-x, y+1/2, -z+1/2'
'-x, -y, -z'
'x, -y-1/2, z-1/2'

loop_
_atom_site_label
_atom_site_type_symbol
_atom_site_fract_x
_atom_site_fract_y
_atom_site_fract_z
_atom_site_U_iso_or_equiv
_atom_site_adp_type
_atom_site_occupancy
_atom_site_site_symmetry_order
_atom_site_calc_flag
_atom_site_refinement_flags_posn
_atom_site_refinement_flags_adp
Rh1 Rh 0.71768(2) 0.20169(2) 0.55857(2) 0.01901(5) Uani 1 1 d . .
S1 S 0.74504(6) 0.23938(6) 0.42746(3) 0.03640(15) Uani 1 1 d . .
P1 P 0.60264(4) 0.26920(5) 0.63121(2) 0.01873(11) Uani 1 1 d . .
P2 P 0.81195(5) 0.10360(5) 0.63748(2) 0.02024(11) Uani 1 1 d . .
F1 F 0.93356(17) 0.3385(2) 0.38716(10) 0.0814(7) Uani 1 1 d . .
F2 F 0.78786(16) 0.45944(15) 0.38164(8) 0.0600(5) Uani 1 1 d . .
F3 F 0.87510(16) 0.42170(19) 0.47354(8) 0.0666(5) Uani 1 1 d . .
O1 O 0.81402(16) 0.15490(16) 0.46954(8) 0.0414(4) Uani 1 1 d . .
O2 O 0.65006(14) 0.28982(16) 0.46327(7) 0.0346(4) Uani 1 1 d . .
O3 O 0.7179(2) 0.19848(19) 0.36299(8) 0.0610(6) Uani 1 1 d . .
C1 C 0.61966(19) 0.4412(2) 0.64739(10) 0.0250(5) Uani 1 1 d . .
C2 C 0.7320(2) 0.4600(2) 0.68908(12) 0.0368(6) Uani 1 1 d . .
H2A H 0.7251 0.4192 0.7310 0.044 Uiso 1 1 calc R U
H2B H 0.7455 0.5489 0.6958 0.044 Uiso 1 1 calc R U
H2C H 0.7970 0.4239 0.6671 0.044 Uiso 1 1 calc R U
C3 C 0.6330(2) 0.5083(2) 0.58301(11) 0.0363(6) Uani 1 1 d . .
H3A H 0.6418 0.5975 0.5909 0.044 Uiso 1 1 calc R U
H3B H 0.5640 0.4935 0.5543 0.044 Uiso 1 1 calc R U
H3C H 0.7017 0.4767 0.5626 0.044 Uiso 1 1 calc R U
C4 C 0.5223(2) 0.5016(2) 0.68311(13) 0.0413(6) Uani 1 1 d . .
H4A H 0.4503 0.4991 0.6558 0.050 Uiso 1 1 calc R U
H4B H 0.5426 0.5881 0.6930 0.050 Uiso 1 1 calc R U
H4C H 0.5115 0.4565 0.7234 0.050 Uiso 1 1 calc R U
C5 C 0.44350(18) 0.2344(2) 0.61161(11) 0.0287(5) Uani 1 1 d . .
C6 C 0.3992(2) 0.3139(2) 0.55414(11) 0.0365(6) Uani 1 1 d . .
H6A H 0.3994 0.4015 0.5669 0.044 Uiso 1 1 calc R U
H6B H 0.3200 0.2886 0.5406 0.044 Uiso 1 1 calc R U
H6C H 0.4498 0.3026 0.5181 0.044 Uiso 1 1 calc R U
C7 C 0.3656(2) 0.2516(3) 0.66896(12) 0.0425(6) Uani 1 1 d . .
H7A H 0.2876 0.2202 0.6571 0.051 Uiso 1 1 calc R U
H7B H 0.3612 0.3399 0.6798 0.051 Uiso 1 1 calc R U
H7C H 0.3984 0.2055 0.7065 0.051 Uiso 1 1 calc R U
C8 C 0.4342(2) 0.0978(2) 0.59047(13) 0.0417(6) Uani 1 1 d . .
H8A H 0.4893 0.0816 0.5571 0.050 Uiso 1 1 calc R U
H8B H 0.3552 0.0808 0.5730 0.050 Uiso 1 1 calc R U
H8C H 0.4521 0.0440 0.6278 0.050 Uiso 1 1 calc R U
C9 C 0.63306(18) 0.1922(2) 0.71000(9) 0.0240(4) Uani 1 1 d . .
H9A H 0.6174 0.2507 0.7454 0.029 Uiso 1 1 calc R U
H9B H 0.5810 0.1198 0.7136 0.029 Uiso 1 1 calc R U
C10 C 0.75943(18) 0.1492(2) 0.71708(9) 0.0236(4) Uani 1 1 d . .
H10A H 0.7659 0.0777 0.7471 0.028 Uiso 1 1 calc R U
H10B H 0.8084 0.2171 0.7357 0.028 Uiso 1 1 calc R U
C11 C 0.7941(2) -0.0710(2) 0.63352(11) 0.0301(5) Uani 1 1 d . .
C12 C 0.6689(2) -0.1003(2) 0.64908(15) 0.0477(7) Uani 1 1 d . .
H12A H 0.6541 -0.1891 0.6427 0.057 Uiso 1 1 calc R U
H12B H 0.6156 -0.0524 0.6204 0.057 Uiso 1 1 calc R U
H12C H 0.6571 -0.0781 0.6941 0.057 Uiso 1 1 calc R U
C13 C 0.8733(3) -0.1444(2) 0.68102(13) 0.0488(7) Uani 1 1 d . .
H13A H 0.9536 -0.1377 0.6684 0.059 Uiso 1 1 calc R U
H13B H 0.8497 -0.2317 0.6804 0.059 Uiso 1 1 calc R U
H13C H 0.8673 -0.1108 0.7247 0.059 Uiso 1 1 calc R U
C14 C 0.8113(3) -0.1157(2) 0.56472(12) 0.0449(7) Uani 1 1 d . .
H14A H 0.7926 -0.2043 0.5614 0.054 Uiso 1 1 calc R U
H14B H 0.8922 -0.1027 0.5543 0.054 Uiso 1 1 calc R U
H14C H 0.7601 -0.0690 0.5343 0.054 Uiso 1 1 calc R U
C15 C 0.97249(18) 0.1419(2) 0.64474(11) 0.0287(5) Uani 1 1 d . .
C16 C 1.0339(2) 0.1021(3) 0.70891(12) 0.0422(6) Uani 1 1 d . .
H16A H 1.1134 0.1343 0.7114 0.051 Uiso 1 1 calc R U
H16B H 1.0357 0.0113 0.7115 0.051 Uiso 1 1 calc R U
H16C H 0.9918 0.1353 0.7450 0.051 Uiso 1 1 calc R U
C17 C 1.0338(2) 0.0847(3) 0.58802(13) 0.0475(7) Uani 1 1 d . .
H17A H 1.1132 0.1167 0.5878 0.057 Uiso 1 1 calc R U
H17B H 0.9914 0.1066 0.5473 0.057 Uiso 1 1 calc R U
H17C H 1.0358 -0.0058 0.5927 0.057 Uiso 1 1 calc R U
C18 C 0.9843(2) 0.2831(2) 0.63950(13) 0.0382(6) Uani 1 1 d . .
H18A H 0.9414 0.3121 0.6002 0.046 Uiso 1 1 calc R U
H18B H 1.0663 0.3051 0.6375 0.046 Uiso 1 1 calc R U
H18C H 0.9526 0.3223 0.6774 0.046 Uiso 1 1 calc R U
C19 C 0.8406(2) 0.3716(3) 0.41755(13) 0.0447(7) Uani 1 1 d . .

loop_
_atom_site_aniso_label
_atom_site_aniso_U_11
_atom_site_aniso_U_22
_atom_site_aniso_U_33
_atom_site_aniso_U_23
_atom_site_aniso_U_13
_atom_site_aniso_U_12
Rh1 0.02448(9) 0.02043(8) 0.01214(7) 0.00030(6) 0.00114(6) 0.00279(7)
S1 0.0562(4) 0.0382(3) 0.0153(3) 0.0030(2) 0.0060(2) 0.0143(3)
P1 0.0192(2) 0.0216(3) 0.0154(2) 0.00037(19) 0.00079(19) -0.0001(2)
P2 0.0239(3) 0.0218(3) 0.0149(2) -0.0004(2) -0.0005(2) 0.0033(2)
F1 0.0704(13) 0.0872(15) 0.0918(15) 0.0229(12) 0.0531(12) 0.0274(11)
F2 0.0734(12) 0.0489(10) 0.0586(11) 0.0220(8) 0.0126(9) 0.0154(9)
F3 0.0693(12) 0.0799(13) 0.0507(11) 0.0040(9) 0.0034(9) -0.0215(10)
O1 0.0614(12) 0.0418(10) 0.0222(8) 0.0064(7) 0.0130(8) 0.0273(9)
O2 0.0387(9) 0.0444(10) 0.0206(8) 0.0065(7) 0.0009(7) 0.0111(8)
O3 0.1089(18) 0.0585(13) 0.0158(8) -0.0006(9) 0.0044(10) 0.0081(13)
C1 0.0292(11) 0.0222(11) 0.0236(10) -0.0040(9) 0.0025(9) 0.0033(9)
C2 0.0372(13) 0.0277(12) 0.0446(15) -0.0075(11) -0.0063(11) -0.0023(11)
C3 0.0527(15) 0.0239(12) 0.0328(13) 0.0034(10) 0.0059(11) -0.0001(11)
C4 0.0420(15) 0.0390(14) 0.0437(15) -0.0116(12) 0.0086(12) 0.0095(12)
C5 0.0198(10) 0.0378(13) 0.0281(11) 0.0040(10) -0.0029(9) -0.0032(9)
C6 0.0281(12) 0.0485(15) 0.0321(13) 0.0036(11) -0.0068(10) 0.0022(11)
C7 0.0234(12) 0.0636(18) 0.0409(14) 0.0089(13) 0.0055(10) -0.0035(12)
C8 0.0302(13) 0.0412(15) 0.0524(16) 0.0010(12) -0.0087(12) -0.0115(11)
C9 0.0274(11) 0.0286(11) 0.0163(9) 0.0022(8) 0.0045(8) -0.0004(9)
C10 0.0274(11) 0.0275(11) 0.0156(10) 0.0008(8) -0.0005(8) 0.0030(9)
C11 0.0426(13) 0.0226(11) 0.0248(11) 0.0002(9) -0.0015(10) 0.0042(10)
C12 0.0559(17) 0.0248(13) 0.0629(19) 0.0011(12) 0.0079(14) -0.0086(12)
C13 0.071(2) 0.0298(14) 0.0443(16) 0.0039(12) -0.0108(14) 0.0131(14)
C14 0.073(2) 0.0286(13) 0.0332(14) -0.0079(11) -0.0011(13) 0.0013(13)
C15 0.0202(10) 0.0383(13) 0.0275(11) -0.0049(10) 0.0005(9) 0.0046(10)
C16 0.0329(13) 0.0509(16) 0.0412(15) -0.0047(12) -0.0116(11) 0.0059(12)
C17 0.0300(13) 0.070(2) 0.0430(15) -0.0170(14) 0.0082(11) 0.0056(13)
C18 0.0227(11) 0.0441(15) 0.0476(15) 0.0006(12) -0.0006(10) -0.0042(11)
C19 0.0507(16) 0.0510(17) 0.0338(14) 0.0081(12) 0.0142(12) 0.0165(14)

loop_
_atom_type_symbol
_atom_type_description
_atom_type_scat_dispersion_real
_atom_type_scat_dispersion_imag
_atom_type_scat_source
Rh Rh -1.1178 0.9187 'International Tables Vol C Tables 4.2.6.8 and 6.1.1.4'
S S 0.1246 0.1234 'International Tables Vol C Tables 4.2.6.8 and 6.1.1.4'
P P 0.1023 0.0942 'International Tables Vol C Tables 4.2.6.8 and 6.1.1.4'
F F 0.0171 0.0103 'International Tables Vol C Tables 4.2.6.8 and 6.1.1.4'
O O 0.0106 0.0060 'International Tables Vol C Tables 4.2.6.8 and 6.1.1.4'
C C 0.0033 0.0016 'International Tables Vol C Tables 4.2.6.8 and 6.1.1.4'
H H 0.0000 0.0000 'International Tables Vol C Tables 4.2.6.8 and 6.1.1.4'

loop_
_geom_angle_atom_site_label_1
_geom_angle_atom_site_label_2
_geom_angle_atom_site_label_3
_geom_angle
P1 Rh1 S1 136.83(2)
P1 Rh1 P2 86.74(2)
P1 Rh1 O1 168.52(4)
P1 Rh1 O2 105.29(4)
P2 Rh1 S1 136.23(2)
P2 Rh1 O1 104.74(4)
P2 Rh1 O2 167.90(4)
O1 Rh1 S1 31.71(4)
O1 Rh1 O2 63.23(6)
O2 Rh1 S1 31.68(4)
O1 S1 Rh1 54.24(6)
O1 S1 C19 103.89(12)
O2 S1 Rh1 55.28(6)
O2 S1 O1 109.14(9)
O2 S1 C19 104.04(11)
O3 S1 Rh1 147.05(10)
O3 S1 O1 116.71(11)
O3 S1 O2 117.27(12)
O3 S1 C19 103.88(13)
C19 S1 Rh1 109.05(9)
C1 P1 Rh1 112.77(7)
C1 P1 C5 108.76(10)
C5 P1 Rh1 113.89(7)
C9 P1 Rh1 111.42(7)
C9 P1 C1 105.71(10)
C9 P1 C5 103.60(10)
C10 P2 Rh1 111.27(7)
C10 P2 C11 105.16(10)
C10 P2 C15 103.76(10)
C11 P2 Rh1 113.54(7)
C11 P2 C15 108.85(11)
C15 P2 Rh1 113.49(8)
S1 O1 Rh1 94.05(8)
S1 O2 Rh1 93.04(8)
C2 C1 P1 107.81(15)
C2 C1 C3 107.8(2)
C3 C1 P1 108.83(15)
C4 C1 P1 115.61(16)
C4 C1 C2 107.10(19)
C4 C1 C3 109.42(19)
C1 C2 H2A 109.5
C1 C2 H2B 109.5
C1 C2 H2C 109.5
H2A C2 H2B 109.5
H2A C2 H2C 109.5
H2B C2 H2C 109.5
C1 C3 H3A 109.5
C1 C3 H3B 109.5
C1 C3 H3C 109.5
H3A C3 H3B 109.5
H3A C3 H3C 109.5
H3B C3 H3C 109.5
C1 C4 H4A 109.5
C1 C4 H4B 109.5
C1 C4 H4C 109.5
H4A C4 H4B 109.5
H4A C4 H4C 109.5
H4B C4 H4C 109.5
C6 C5 P1 109.49(15)
C6 C5 C7 110.3(2)
C6 C5 C8 107.4(2)
C7 C5 P1 114.28(16)
C8 C5 P1 107.59(16)
C8 C5 C7 107.4(2)
C5 C6 H6A 109.5
C5 C6 H6B 109.5
C5 C6 H6C 109.5
H6A C6 H6B 109.5
H6A C6 H6C 109.5
H6B C6 H6C 109.5
C5 C7 H7A 109.5
C5 C7 H7B 109.5
C5 C7 H7C 109.5
H7A C7 H7B 109.5
H7A C7 H7C 109.5
H7B C7 H7C 109.5
C5 C8 H8A 109.5
C5 C8 H8B 109.5
C5 C8 H8C 109.5
H8A C8 H8B 109.5
H8A C8 H8C 109.5
H8B C8 H8C 109.5
P1 C9 H9A 109.5
P1 C9 H9B 109.5
H9A C9 H9B 108.1
C10 C9 P1 110.79(13)
C10 C9 H9A 109.5
C10 C9 H9B 109.5
P2 C10 H10A 109.5
P2 C10 H10B 109.5
C9 C10 P2 110.60(13)
C9 C10 H10A 109.5
C9 C10 H10B 109.5
H10A C10 H10B 108.1
C12 C11 P2 107.32(16)
C13 C11 P2 115.25(17)
C13 C11 C12 107.3(2)
C13 C11 C14 109.5(2)
C14 C11 P2 109.55(16)
C14 C11 C12 107.7(2)
C11 C12 H12A 109.5
C11 C12 H12B 109.5
C11 C12 H12C 109.5
H12A C12 H12B 109.5
H12A C12 H12C 109.5
H12B C12 H12C 109.5
C11 C13 H13A 109.5
C11 C13 H13B 109.5
C11 C13 H13C 109.5
H13A C13 H13B 109.5
H13A C13 H13C 109.5
H13B C13 H13C 109.5
C11 C14 H14A 109.5
C11 C14 H14B 109.5
C11 C14 H14C 109.5
H14A C14 H14B 109.5
H14A C14 H14C 109.5
H14B C14 H14C 109.5
C16 C15 P2 114.30(17)
C16 C15 C17 109.9(2)
C17 C15 P2 109.99(16)
C18 C15 P2 107.48(15)
C18 C15 C16 107.5(2)
C18 C15 C17 107.4(2)
C15 C16 H16A 109.5
C15 C16 H16B 109.5
C15 C16 H16C 109.5
H16A C16 H16B 109.5
H16A C16 H16C 109.5
H16B C16 H16C 109.5
C15 C17 H17A 109.5
C15 C17 H17B 109.5
C15 C17 H17C 109.5
H17A C17 H17B 109.5
H17A C17 H17C 109.5
H17B C17 H17C 109.5
C15 C18 H18A 109.5
C15 C18 H18B 109.5
C15 C18 H18C 109.5
H18A C18 H18B 109.5
H18A C18 H18C 109.5
H18B C18 H18C 109.5
F1 C19 S1 110.8(2)
F1 C19 F2 106.5(2)
F2 C19 S1 111.0(2)
F3 C19 S1 112.13(18)
F3 C19 F1 108.3(3)
F3 C19 F2 107.8(2)

loop_
_geom_bond_atom_site_label_1
_geom_bond_atom_site_label_2
_geom_bond_distance
Rh1 S1 2.7802(6)
Rh1 P1 2.1852(5)
Rh1 P2 2.1857(5)
Rh1 O1 2.2617(15)
Rh1 O2 2.2884(15)
S1 O1 1.4651(17)
S1 O2 1.4620(17)
S1 O3 1.4242(18)
S1 C19 1.821(3)
P1 C1 1.892(2)
P1 C5 1.898(2)
P1 C9 1.847(2)
P2 C10 1.854(2)
P2 C11 1.894(2)
P2 C15 1.897(2)
F1 C19 1.322(3)
F2 C19 1.331(3)
F3 C19 1.321(3)
C1 C2 1.531(3)
C1 C3 1.532(3)
C1 C4 1.525(3)
C2 H2A 0.9800
C2 H2B 0.9800
C2 H2C 0.9800
C3 H3A 0.9800
C3 H3B 0.9800
C3 H3C 0.9800
C4 H4A 0.9800
C4 H4B 0.9800
C4 H4C 0.9800
C5 C6 1.532(3)
C5 C7 1.540(3)
C5 C8 1.538(3)
C6 H6A 0.9800
C6 H6B 0.9800
C6 H6C 0.9800
C7 H7A 0.9800
C7 H7B 0.9800
C7 H7C 0.9800
C8 H8A 0.9800
C8 H8B 0.9800
C8 H8C 0.9800
C9 H9A 0.9900
C9 H9B 0.9900
C9 C10 1.531(3)
C10 H10A 0.9900
C10 H10B 0.9900
C11 C12 1.530(4)
C11 C13 1.527(3)
C11 C14 1.527(3)
C12 H12A 0.9800
C12 H12B 0.9800
C12 H12C 0.9800
C13 H13A 0.9800
C13 H13B 0.9800
C13 H13C 0.9800
C14 H14A 0.9800
C14 H14B 0.9800
C14 H14C 0.9800
C15 C16 1.533(3)
C15 C17 1.533(3)
C15 C18 1.532(3)
C16 H16A 0.9800
C16 H16B 0.9800
C16 H16C 0.9800
C17 H17A 0.9800
C17 H17B 0.9800
C17 H17C 0.9800
C18 H18A 0.9800
C18 H18B 0.9800
C18 H18C 0.9800

loop_
_geom_torsion_atom_site_label_1
_geom_torsion_atom_site_label_2
_geom_torsion_atom_site_label_3
_geom_torsion_atom_site_label_4
_geom_torsion
Rh1 S1 C19 F1 120.46(18)
Rh1 S1 C19 F2 -121.38(16)
Rh1 S1 C19 F3 -0.8(2)
Rh1 P1 C1 C2 -75.87(16)
Rh1 P1 C1 C3 40.80(17)
Rh1 P1 C1 C4 164.36(15)
Rh1 P1 C5 C6 -70.08(17)
Rh1 P1 C5 C7 165.60(16)
Rh1 P1 C5 C8 46.38(17)
Rh1 P1 C9 C10 26.79(17)
Rh1 P2 C10 C9 26.75(17)
Rh1 P2 C11 C12 -70.02(17)
Rh1 P2 C11 C13 170.58(17)
Rh1 P2 C11 C14 46.63(19)
Rh1 P2 C15 C16 164.94(15)
Rh1 P2 C15 C17 -70.85(19)
Rh1 P2 C15 C18 45.74(17)
P1 C9 C10 P2 -32.78(19)
O1 S1 O2 Rh1 6.75(12)
O1 S1 C19 F1 63.9(2)
O1 S1 C19 F2 -177.91(17)
O1 S1 C19 F3 -57.3(2)
O2 S1 O1 Rh1 -6.84(12)
O2 S1 C19 F1 178.13(18)
O2 S1 C19 F2 -63.71(19)
O2 S1 C19 F3 56.9(2)
O3 S1 O1 Rh1 -142.69(12)
O3 S1 O2 Rh1 142.32(11)
O3 S1 C19 F1 -58.6(2)
O3 S1 C19 F2 59.5(2)
O3 S1 C19 F3 -179.83(19)
C1 P1 C5 C6 56.62(19)
C1 P1 C5 C7 -67.7(2)
C1 P1 C5 C8 173.08(16)
C1 P1 C9 C10 -96.04(16)
C5 P1 C1 C2 156.79(15)
C5 P1 C1 C3 -86.54(17)
C5 P1 C1 C4 37.0(2)
C5 P1 C9 C10 149.65(15)
C9 P1 C1 C2 46.09(17)
C9 P1 C1 C3 162.76(16)
C9 P1 C1 C4 -73.67(18)
C9 P1 C5 C6 168.72(16)
C9 P1 C5 C7 44.4(2)
C9 P1 C5 C8 -74.82(18)
C10 P2 C11 C12 51.85(18)
C10 P2 C11 C13 -67.5(2)
C10 P2 C11 C14 168.51(17)
C10 P2 C15 C16 44.0(2)
C10 P2 C15 C17 168.24(18)
C10 P2 C15 C18 -75.17(17)
C11 P2 C10 C9 -96.59(16)
C11 P2 C15 C16 -67.57(19)
C11 P2 C15 C17 56.6(2)
C11 P2 C15 C18 173.22(16)
C15 P2 C10 C9 149.14(15)
C15 P2 C11 C12 162.52(16)
C15 P2 C11 C13 43.1(2)
C15 P2 C11 C14 -80.83(19)
C19 S1 O1 Rh1 103.67(10)
C19 S1 O2 Rh1 -103.65(10)
